data_1549868
loop_
_publ_author_name
'Wu, Xiaolu'
'Yang, Zhi'
'Yan, Xinwen'
'Zhang, Pengfei'
'Wang, Lin'
'Guo, Ge'
'Dong, Yuping'
'Li, Xiaofang'

_publ_section_title
;
 Polymerization of 1-chloro-2-phenylacetylene by cationic monoanionic
 tridentate (S,S)-bis(oxazolinylphenyl)amido-ligated palladium catalysts:
 is it a coordination--insertion mechanism?
;
_journal_issue 39
_journal_name_full 'Polymer Chemistry'
_journal_page_first 4856
_journal_paper_doi 10.1039/C8PY00903A
_journal_volume 9
_journal_year 2018
_chemical_absolute_configuration ad
_chemical_formula_moiety 'C20 H20 Cl N3 O2 Pd'
_chemical_formula_sum 'C20 H20 Cl N3 O2 Pd'
_chemical_formula_weight 476.24
_space_group_crystal_system monoclinic
_space_group_IT_number 4
_space_group_name_Hall 'P 2yb'
_space_group_name_H-M_alt 'P 1 21 1'
_symmetry_space_group_name_Hall 'P 2yb'
_symmetry_space_group_name_H-M 'P 1 21 1'
_atom_sites_solution_hydrogens geom
_atom_sites_solution_primary direct
_audit_creation_date 2018-01-10
_audit_creation_method
;
Olex2 1.2
(compiled 2017.08.10 svn.r3458 for OlexSys, GUI svn.r5381)
;
_audit_update_record
;
2018-06-17 deposited with the CCDC.
2018-08-27 downloaded from the CCDC.
;
_cell_angle_alpha 90
_cell_angle_beta 118.567(3)
_cell_angle_gamma 90
_cell_formula_units_Z 2
_cell_length_a 10.7684(11)
_cell_length_b 9.0383(9)
_cell_length_c 10.8590(11)
_cell_measurement_reflns_used 5731
_cell_measurement_temperature 296(2)
_cell_measurement_theta_max 26.38
_cell_measurement_theta_min 3.11
_cell_volume 928.22(16)
_computing_cell_refinement 'SAINT v8.34A (Bruker, 2013)'
_computing_data_collection 'Bruker APEX2'
_computing_data_reduction 'SAINT v8.34A (Bruker, 2013)'
_computing_molecular_graphics 'Olex2 (Dolomanov et al., 2009)'
_computing_publication_material 'Olex2 (Dolomanov et al., 2009)'
_computing_structure_refinement 'XL (Sheldrick, 2008)'
_computing_structure_solution 'ShelXS (Sheldrick, 2008)'
_diffrn_ambient_temperature 296.15
_diffrn_measured_fraction_theta_full 0.991
_diffrn_measured_fraction_theta_max 0.991
_diffrn_measurement_device_type 'Bruker APEX-II CCD'
_diffrn_measurement_method '\f and \w scans'
_diffrn_radiation_type MoK\a
_diffrn_radiation_wavelength 0.71073
_diffrn_reflns_av_R_equivalents 0.0344
_diffrn_reflns_av_unetI/netI 0.0423
_diffrn_reflns_Laue_measured_fraction_full 0.991
_diffrn_reflns_Laue_measured_fraction_max 0.991
_diffrn_reflns_limit_h_max 12
_diffrn_reflns_limit_h_min -12
_diffrn_reflns_limit_k_max 10
_diffrn_reflns_limit_k_min -10
_diffrn_reflns_limit_l_max 12
_diffrn_reflns_limit_l_min -12
_diffrn_reflns_number 8156
_diffrn_reflns_point_group_measured_fraction_full 0.991
_diffrn_reflns_point_group_measured_fraction_max 0.991
_diffrn_reflns_theta_full 25.049
_diffrn_reflns_theta_max 25.049
_diffrn_reflns_theta_min 2.135
_diffrn_standards_number 0
_exptl_absorpt_coefficient_mu 1.164
_exptl_absorpt_correction_type none
_exptl_crystal_colour red
_exptl_crystal_colour_primary red
_exptl_crystal_density_diffrn 1.704
_exptl_crystal_description cuboid
_exptl_crystal_F_000 480
_exptl_crystal_size_max 0.2
_exptl_crystal_size_mid 0.15
_exptl_crystal_size_min 0.1
_refine_diff_density_max 3.568
_refine_diff_density_min -0.817
_refine_diff_density_rms 0.154
_refine_ls_abs_structure_details
;
 Flack x determined using 1372 quotients [(I+)-(I-)]/[(I+)+(I-)]
 (Parsons, Flack and Wagner, Acta Cryst. B69 (2013) 249-259).
;
_refine_ls_abs_structure_Flack 0.032(19)
_refine_ls_extinction_method none
_refine_ls_goodness_of_fit_ref 1.047
_refine_ls_hydrogen_treatment constr
_refine_ls_matrix_type full
_refine_ls_number_parameters 244
_refine_ls_number_reflns 3250
_refine_ls_number_restraints 337
_refine_ls_restrained_S_all 1.017
_refine_ls_R_factor_all 0.0451
_refine_ls_R_factor_gt 0.0428
_refine_ls_shift/su_max 0.000
_refine_ls_shift/su_mean 0.000
_refine_ls_structure_factor_coef Fsqd
_refine_ls_weighting_details 'w=1/[\s^2^(Fo^2^)+(0.0669P)^2^+3.7607P] where P=(Fo^2^+2Fc^2^)/3'
_refine_ls_weighting_scheme calc
_refine_ls_wR_factor_gt 0.1105
_refine_ls_wR_factor_ref 0.1133
_reflns_Friedel_coverage 0.870
_reflns_Friedel_fraction_full 0.991
_reflns_Friedel_fraction_max 0.991
_reflns_number_gt 3104
_reflns_number_total 3250
_reflns_threshold_expression 'I > 2\s(I)'
_cod_data_source_file c8py00903a2.cif
_cod_data_source_block 1
_cod_depositor_comments 'Adding full bibliography for 1549868.cif.'
_cod_database_code 1549868
_shelx_shelxl_version_number 2014/7
_shelx_space_group_comment
;
The symmetry employed for this shelxl refinement is uniquely defined
by the following loop, which should always be used as a source of
symmetry information in preference to the above space-group names.
They are only intended as comments.
;
_shelx_estimated_absorpt_t_max 0.892
_shelx_estimated_absorpt_t_min 0.800
_olex2_refinement_description
;
1. Fixed Uiso
 At 1.2 times of:
  All C(H) groups, All C(H,H) groups
 At 1.5 times of:
  All C(H,H,H) groups
2. Uiso/Uaniso restraints and constraints
All non-hydrogen atoms have similar U: within 2A with sigma of 0.01 and sigma
for terminal atoms of 0.02
All non-hydrogen atoms restrained to be isotropic: with sigma of 0.001 and
sigma for terminal atoms of 0.001
3.a Ternary CH refined with riding coordinates:
 C2(H2), C5(H5)
3.b Secondary CH2 refined with riding coordinates:
 C3(H3A,H3B), C7(H7A,H7B)
3.c Me refined with riding coordinates:
 C1(H1A,H1B,H1C), C6(H6A,H6B,H6C)
3.d Aromatic/amide H refined with riding coordinates:
 C17(H17), C19(H19), C12(H12), C18(H18), C11(H11), C20(H20), C13(H13), C10(H10)
;
_olex2_submission_special_instructions 'No special instructions were received'

loop_
_space_group_symop_operation_xyz
'x, y, z'
'-x, y+1/2, -z'

loop_
_atom_site_label
_atom_site_type_symbol
_atom_site_fract_x
_atom_site_fract_y
_atom_site_fract_z
_atom_site_U_iso_or_equiv
_atom_site_adp_type
_atom_site_occupancy
_atom_site_site_symmetry_order
_atom_site_calc_flag
_atom_site_refinement_flags_posn
_atom_site_refinement_flags_adp
_atom_site_disorder_assembly
_atom_site_disorder_group
Pd1 Pd 0.24402(5) 0.98373(6) 0.36466(5) 0.0099(2) Uani 1 1 d . U . .
Cl1 Cl -0.00186(19) 0.9799(5) 0.22853(19) 0.0175(4) Uani 1 1 d . U A 1
N3 N 0.4543(6) 0.9885(16) 0.4819(6) 0.0121(12) Uani 1 1 d . U . .
C15 C 0.5214(10) 1.0313(9) 0.6248(9) 0.0132(18) Uani 1 1 d . U . .
C3 C 0.1505(12) 0.8180(13) 0.6840(11) 0.027(2) Uani 1 1 d . U . .
H3A H 0.0861 0.8770 0.7027 0.033 Uiso 1 1 calc R . . .
H3B H 0.1473 0.7165 0.7113 0.033 Uiso 1 1 calc R . . .
N2 N 0.2649(8) 1.0587(9) 0.1998(8) 0.0139(15) Uani 1 1 d . U . .
C17 C 0.5300(11) 1.0476(12) 0.8526(11) 0.022(2) Uani 1 1 d . U . .
H17 H 0.4890 1.0275 0.9092 0.026 Uiso 1 1 calc R . . .
C9 C 0.5077(9) 0.9696(15) 0.2857(8) 0.0192(18) Uani 1 1 d . U . .
C19 C 0.7177(11) 1.1528(11) 0.8196(11) 0.021(2) Uani 1 1 d . U . .
H19 H 0.8028 1.2039 0.8545 0.025 Uiso 1 1 calc R . . .
C1 C 0.0932(11) 0.6767(11) 0.4610(10) 0.020(2) Uani 1 1 d . U . .
H1A H 0.0146 0.6263 0.4608 0.030 Uiso 1 1 calc R . . .
H1B H 0.0758 0.6893 0.3663 0.030 Uiso 1 1 calc R . . .
H1C H 0.1777 0.6194 0.5126 0.030 Uiso 1 1 calc R . . .
C12 C 0.7502(10) 0.8094(10) 0.4569(10) 0.0157(18) Uani 1 1 d . U . .
H12 H 0.8290 0.7524 0.5135 0.019 Uiso 1 1 calc R . . .
C16 C 0.4618(9) 1.0048(12) 0.7133(9) 0.0187(19) Uani 1 1 d . U . .
C14 C 0.5399(10) 0.9413(8) 0.4257(9) 0.0116(18) Uani 1 1 d . U . .
C4 C 0.3271(11) 0.9290(11) 0.6619(10) 0.0176(18) Uani 1 1 d . U . .
N1 N 0.2322(8) 0.9125(9) 0.5339(8) 0.0151(16) Uani 1 1 d . U . .
O2 O 0.3738(8) 1.0986(9) 0.0717(8) 0.0264(16) Uani 1 1 d . U . .
O1 O 0.2923(8) 0.8758(9) 0.7588(8) 0.0262(16) Uani 1 1 d . U . .
C18 C 0.6607(11) 1.1212(12) 0.9092(11) 0.023(2) Uani 1 1 d . U . .
H18 H 0.7082 1.1481 1.0033 0.027 Uiso 1 1 calc R . . .
C11 C 0.7226(11) 0.8441(11) 0.3219(11) 0.0207(19) Uani 1 1 d . U . .
H11 H 0.7847 0.8151 0.2895 0.025 Uiso 1 1 calc R . . .
C8 C 0.3802(11) 1.0454(12) 0.1893(10) 0.0192(19) Uani 1 1 d . U . .
C7 C 0.2323(13) 1.1585(13) -0.0141(12) 0.030(2) Uani 1 1 d . U . .
H7A H 0.1831 1.1046 -0.1017 0.036 Uiso 1 1 calc R . . .
H7B H 0.2368 1.2622 -0.0348 0.036 Uiso 1 1 calc R . . .
C6 C 0.1148(11) 1.2850(11) 0.1125(10) 0.019(2) Uani 1 1 d . U . .
H6A H 0.0452 1.3324 0.0287 0.029 Uiso 1 1 calc R . . .
H6B H 0.0760 1.2677 0.1745 0.029 Uiso 1 1 calc R . . .
H6C H 0.1965 1.3475 0.1580 0.029 Uiso 1 1 calc R . . .
C20 C 0.6496(10) 1.1095(11) 0.6811(10) 0.0154(18) Uani 1 1 d . U . .
H20 H 0.6893 1.1324 0.6239 0.019 Uiso 1 1 calc R . . .
C2 C 0.1113(11) 0.8267(11) 0.5295(10) 0.0196(19) Uani 1 1 d . U . .
H2 H 0.0239 0.8838 0.4788 0.023 Uiso 1 1 calc R . . .
C13 C 0.6624(10) 0.8583(10) 0.5088(9) 0.0137(17) Uani 1 1 d . U . .
H13 H 0.6850 0.8357 0.6007 0.016 Uiso 1 1 calc R . . .
C5 C 0.1568(11) 1.1394(11) 0.0751(10) 0.0199(19) Uani 1 1 d . U . .
H5 H 0.0729 1.0770 0.0248 0.024 Uiso 1 1 calc R . . .
C10 C 0.6028(11) 0.9213(12) 0.2371(11) 0.022(2) Uani 1 1 d . U . .
H10 H 0.5828 0.9430 0.1457 0.026 Uiso 1 1 calc R . . .

loop_
_atom_site_aniso_label
_atom_site_aniso_U_11
_atom_site_aniso_U_22
_atom_site_aniso_U_33
_atom_site_aniso_U_23
_atom_site_aniso_U_13
_atom_site_aniso_U_12
Pd1 0.0063(3) 0.0077(3) 0.0133(3) 0.0003(4) 0.0027(2) 0.0000(4)
Cl1 0.0117(8) 0.0182(8) 0.0204(8) 0.0000(10) 0.0059(6) -0.0019(11)
N3 0.0117(16) 0.0118(17) 0.0120(16) 0.0004(14) 0.0050(12) 0.0000(14)
C15 0.013(2) 0.012(2) 0.013(2) -0.0011(13) 0.0053(14) 0.0005(13)
C3 0.027(3) 0.027(3) 0.027(2) 0.0008(14) 0.0131(16) -0.0010(14)
N2 0.0150(19) 0.0135(19) 0.0133(19) 0.0003(13) 0.0069(13) -0.0006(13)
C17 0.022(2) 0.023(2) 0.021(2) 0.0004(13) 0.0110(15) 0.0006(14)
C9 0.020(2) 0.019(2) 0.019(2) -0.0002(14) 0.0097(14) -0.0006(14)
C19 0.020(2) 0.020(2) 0.022(2) -0.0006(14) 0.0089(15) 0.0008(14)
C1 0.020(2) 0.020(2) 0.021(2) -0.0002(14) 0.0100(16) 0.0004(14)
C12 0.015(2) 0.015(2) 0.017(2) -0.0003(13) 0.0079(14) -0.0004(13)
C16 0.020(2) 0.018(2) 0.018(2) 0.0005(13) 0.0092(15) -0.0003(14)
C14 0.011(2) 0.011(2) 0.012(2) 0.0005(13) 0.0051(14) -0.0002(13)
C4 0.019(2) 0.018(2) 0.017(2) -0.0002(13) 0.0093(14) 0.0013(13)
N1 0.016(2) 0.0153(19) 0.0149(19) 0.0002(13) 0.0082(14) -0.0010(13)
O2 0.027(2) 0.028(2) 0.0257(19) 0.0012(13) 0.0134(14) 0.0007(13)
O1 0.027(2) 0.027(2) 0.026(2) 0.0014(13) 0.0140(14) -0.0006(13)
C18 0.023(2) 0.022(2) 0.022(2) -0.0003(14) 0.0099(15) 0.0004(14)
C11 0.020(2) 0.021(2) 0.021(2) -0.0010(14) 0.0104(15) 0.0004(14)
C8 0.020(2) 0.019(2) 0.019(2) -0.0001(13) 0.0098(15) -0.0003(13)
C7 0.030(3) 0.030(3) 0.030(3) 0.0007(14) 0.0144(16) 0.0003(14)
C6 0.019(2) 0.018(2) 0.019(2) 0.0006(13) 0.0083(15) -0.0002(14)
C20 0.015(2) 0.015(2) 0.016(2) -0.0002(13) 0.0065(14) 0.0006(13)
C2 0.020(2) 0.020(2) 0.020(2) 0.0006(13) 0.0101(15) 0.0001(14)
C13 0.013(2) 0.013(2) 0.014(2) -0.0003(13) 0.0059(14) -0.0009(13)
C5 0.020(2) 0.019(2) 0.019(2) -0.0001(13) 0.0091(15) -0.0004(13)
C10 0.022(2) 0.023(2) 0.022(2) 0.0000(13) 0.0110(15) -0.0004(14)

loop_
_atom_type_symbol
_atom_type_description
_atom_type_scat_dispersion_real
_atom_type_scat_dispersion_imag
_atom_type_scat_source
C C 0.0033 0.0016 'International Tables Vol C Tables 4.2.6.8 and 6.1.1.4'
H H 0.0000 0.0000 'International Tables Vol C Tables 4.2.6.8 and 6.1.1.4'
Cl Cl 0.1484 0.1585 'International Tables Vol C Tables 4.2.6.8 and 6.1.1.4'
N N 0.0061 0.0033 'International Tables Vol C Tables 4.2.6.8 and 6.1.1.4'
O O 0.0106 0.0060 'International Tables Vol C Tables 4.2.6.8 and 6.1.1.4'
Pd Pd -0.9988 1.0072 'International Tables Vol C Tables 4.2.6.8 and 6.1.1.4'

loop_
_geom_angle_atom_site_label_1
_geom_angle_atom_site_label_2
_geom_angle_atom_site_label_3
_geom_angle
N3 Pd1 Cl1 179.5(4)
N3 Pd1 N2 89.2(3)
N3 Pd1 N1 88.4(3)
N2 Pd1 Cl1 91.0(2)
N1 Pd1 Cl1 91.5(2)
N1 Pd1 N2 177.4(3)
C15 N3 Pd1 122.2(6)
C14 N3 Pd1 120.0(6)
C14 N3 C15 117.7(7)
C16 C15 N3 122.8(8)
C20 C15 N3 119.6(8)
C20 C15 C16 117.5(8)
H3A C3 H3B 108.8
O1 C3 H3A 110.7
O1 C3 H3B 110.7
O1 C3 C2 105.3(8)
C2 C3 H3A 110.7
C2 C3 H3B 110.7
C8 N2 Pd1 124.0(7)
C8 N2 C5 109.1(8)
C5 N2 Pd1 126.9(6)
C16 C17 H17 119.7
C16 C17 C18 120.5(9)
C18 C17 H17 119.7
C14 C9 C8 121.8(8)
C14 C9 C10 119.6(9)
C10 C9 C8 118.7(8)
C18 C19 H19 119.4
C20 C19 H19 119.4
C20 C19 C18 121.1(10)
H1A C1 H1B 109.5
H1A C1 H1C 109.5
H1B C1 H1C 109.5
C2 C1 H1A 109.5
C2 C1 H1B 109.5
C2 C1 H1C 109.5
C11 C12 H12 119.5
C13 C12 H12 119.5
C13 C12 C11 121.0(9)
C15 C16 C4 121.0(8)
C17 C16 C15 121.5(9)
C17 C16 C4 117.5(8)
N3 C14 C9 122.9(8)
N3 C14 C13 119.8(8)
C13 C14 C9 117.3(8)
N1 C4 C16 127.1(9)
N1 C4 O1 115.2(9)
O1 C4 C16 117.5(8)
C4 N1 Pd1 126.1(7)
C4 N1 C2 109.0(8)
C2 N1 Pd1 124.9(6)
C8 O2 C7 107.8(8)
C4 O1 C3 107.5(8)
C17 C18 C19 118.1(10)
C17 C18 H18 120.9
C19 C18 H18 120.9
C12 C11 H11 120.5
C10 C11 C12 119.0(9)
C10 C11 H11 120.5
N2 C8 C9 126.6(9)
N2 C8 O2 115.7(9)
O2 C8 C9 117.5(8)
O2 C7 H7A 110.7
O2 C7 H7B 110.7
O2 C7 C5 105.1(8)
H7A C7 H7B 108.8
C5 C7 H7A 110.7
C5 C7 H7B 110.7
H6A C6 H6B 109.5
H6A C6 H6C 109.5
H6B C6 H6C 109.5
C5 C6 H6A 109.5
C5 C6 H6B 109.5
C5 C6 H6C 109.5
C15 C20 H20 119.4
C19 C20 C15 121.1(9)
C19 C20 H20 119.4
C3 C2 H2 109.4
C1 C2 C3 113.4(9)
C1 C2 H2 109.4
N1 C2 C3 102.3(8)
N1 C2 C1 112.7(8)
N1 C2 H2 109.4
C12 C13 C14 121.5(8)
C12 C13 H13 119.2
C14 C13 H13 119.2
N2 C5 C7 102.1(8)
N2 C5 C6 112.8(8)
N2 C5 H5 109.7
C7 C5 H5 109.7
C6 C5 C7 112.8(9)
C6 C5 H5 109.7
C9 C10 H10 119.3
C11 C10 C9 121.4(10)
C11 C10 H10 119.3

loop_
_geom_bond_atom_site_label_1
_geom_bond_atom_site_label_2
_geom_bond_distance
Pd1 Cl1 2.3353(18)
Pd1 N3 1.998(6)
Pd1 N2 2.024(8)
Pd1 N1 2.008(8)
N3 C15 1.416(11)
N3 C14 1.394(11)
C15 C16 1.408(12)
C15 C20 1.405(13)
C3 H3A 0.9700
C3 H3B 0.9700
C3 O1 1.441(13)
C3 C2 1.524(14)
N2 C8 1.306(13)
N2 C5 1.488(12)
C17 H17 0.9300
C17 C16 1.384(13)
C17 C18 1.405(15)
C9 C14 1.412(12)
C9 C8 1.441(14)
C9 C10 1.427(13)
C19 H19 0.9300
C19 C18 1.406(14)
C19 C20 1.378(14)
C1 H1A 0.9600
C1 H1B 0.9600
C1 H1C 0.9600
C1 C2 1.513(14)
C12 H12 0.9300
C12 C11 1.385(14)
C12 C13 1.385(13)
C16 C4 1.453(14)
C14 C13 1.407(13)
C4 N1 1.280(13)
C4 O1 1.363(12)
N1 C2 1.496(13)
O2 C8 1.335(12)
O2 C7 1.458(14)
C18 H18 0.9300
C11 H11 0.9300
C11 C10 1.365(15)
C7 H7A 0.9700
C7 H7B 0.9700
C7 C5 1.543(15)
C6 H6A 0.9600
C6 H6B 0.9600
C6 H6C 0.9600
C6 C5 1.509(14)
C20 H20 0.9300
C2 H2 0.9800
C13 H13 0.9300
C5 H5 0.9800
C10 H10 0.9300

loop_
_geom_hbond_atom_site_label_D
_geom_hbond_atom_site_label_H
_geom_hbond_atom_site_label_A
_geom_hbond_distance_DH
_geom_hbond_distance_HA
_geom_hbond_distance_DA
_geom_hbond_angle_DHA
_geom_hbond_site_symmetry_A
C3 H3B Cl1 0.97 2.90 3.776(12) 150.1 2_546
C1 H1B Cl1 0.96 2.94 3.530(11) 120.9 .
C6 H6A Cl1 0.96 2.92 3.740(10) 143.6 2
C6 H6B Cl1 0.96 2.88 3.505(11) 123.9 .
C2 H2 Cl1 0.98 2.74 3.206(10) 109.8 .
